data_7209589
loop_
_publ_author_name
'Gao, JinYing'
'Wang, Ning'
'Xiong, XiaHua'
'Chen, ChuJun'
'Xie, WeiPing'
'Ran, XingRui'
'Long, Yi'
'Yue, ShanTang'
'Liu, YingLiang'

_publ_section_title
;
 Syntheses, structures, and photoluminescent properties of a series of
 zinc(ii)--3-amino-1,2,4-triazolate coordination polymers constructed by
 varying carboxylate anions
;
_journal_issue 17
_journal_name_full CrystEngComm
_journal_page_first 3261
_journal_paper_doi 10.1039/c3ce00049d
_journal_volume 15
_journal_year 2013
_chemical_formula_moiety 'C14 H12 N8 O10 Zn3, 3(O) '
_chemical_formula_sum 'C14 H12 N8 O13 Zn3'
_chemical_formula_weight 696.49
_chemical_name_systematic
;
?
;
_space_group_IT_number 15
_symmetry_cell_setting monoclinic
_symmetry_space_group_name_Hall '-C 2yc'
_symmetry_space_group_name_H-M 'C 1 2/c 1'
_atom_sites_solution_hydrogens geom
_atom_sites_solution_primary direct
_atom_sites_solution_secondary difmap
_audit_creation_method SHELXL-97
_cell_angle_alpha 90.00
_cell_angle_beta 100.788(2)
_cell_angle_gamma 90.00
_cell_formula_units_Z 4
_cell_length_a 7.9770(9)
_cell_length_b 16.763(2)
_cell_length_c 15.8519(19)
_cell_measurement_temperature 296(2)
_cell_volume 2082.2(4)
_computing_cell_refinement 'Bruker SMART'
_computing_data_collection 'Bruker SMART'
_computing_data_reduction 'Bruker SAINT'
_computing_molecular_graphics 'Bruker SHELXTL'
_computing_publication_material 'Bruker SHELXTL'
_computing_structure_refinement 'SHELXL-97 (Sheldrick, 2008)'
_computing_structure_solution 'SHELXS-97 (Sheldrick, 2008)'
_diffrn_ambient_temperature 296(2)
_diffrn_measured_fraction_theta_full 0.998
_diffrn_measured_fraction_theta_max 0.998
_diffrn_radiation_monochromator graphite
_diffrn_radiation_source 'fine-focus sealed tube'
_diffrn_radiation_type MoK\a
_diffrn_radiation_wavelength 0.71073
_diffrn_reflns_av_R_equivalents 0.0275
_diffrn_reflns_av_sigmaI/netI 0.0310
_diffrn_reflns_limit_h_max 8
_diffrn_reflns_limit_h_min -9
_diffrn_reflns_limit_k_max 19
_diffrn_reflns_limit_k_min -19
_diffrn_reflns_limit_l_max 16
_diffrn_reflns_limit_l_min -18
_diffrn_reflns_number 5203
_diffrn_reflns_theta_full 25.00
_diffrn_reflns_theta_max 25.00
_diffrn_reflns_theta_min 2.43
_exptl_absorpt_coefficient_mu 3.521
_exptl_absorpt_correction_T_max 0.531
_exptl_absorpt_correction_T_min 0.472
_exptl_absorpt_correction_type multi-scan
_exptl_absorpt_process_details SADABS,Bruker(2002)
_exptl_crystal_colour white
_exptl_crystal_density_diffrn 2.222
_exptl_crystal_density_method 'not measured'
_exptl_crystal_description block
_exptl_crystal_F_000 1384
_exptl_crystal_size_max 0.22
_exptl_crystal_size_mid 0.18
_exptl_crystal_size_min 0.18
_refine_diff_density_max 2.120
_refine_diff_density_min -1.570
_refine_diff_density_rms 0.218
_refine_ls_extinction_method none
_refine_ls_goodness_of_fit_ref 1.068
_refine_ls_hydrogen_treatment constr
_refine_ls_matrix_type full
_refine_ls_number_parameters 169
_refine_ls_number_reflns 1835
_refine_ls_number_restraints 611
_refine_ls_restrained_S_all 1.143
_refine_ls_R_factor_all 0.0866
_refine_ls_R_factor_gt 0.0781
_refine_ls_shift/su_max 0.000
_refine_ls_shift/su_mean 0.000
_refine_ls_structure_factor_coef Fsqd
_refine_ls_weighting_details 'calc w=1/[\s^2^(Fo^2^)+(0.0907P)^2^+83.5788P] where P=(Fo^2^+2Fc^2^)/3'
_refine_ls_weighting_scheme calc
_refine_ls_wR_factor_gt 0.1936
_refine_ls_wR_factor_ref 0.2009
_reflns_number_gt 1608
_reflns_number_total 1838
_reflns_threshold_expression >2sigma(I)
_cod_data_source_file c3ce00049d.txt
_cod_data_source_block 30_5
_cod_original_sg_symbol_Hall '-C 2yc '
_cod_original_sg_symbol_H-M 'C 2/c '
_cod_original_formula_sum 'C14 H12 N8 O13 Zn3 '
_cod_database_code 7209589

loop_
_symmetry_equiv_pos_as_xyz
'x, y, z'
'-x, y, -z+1/2'
'x+1/2, y+1/2, z'
'-x+1/2, y+1/2, -z+1/2'
'-x, -y, -z'
'x, -y, z-1/2'
'-x+1/2, -y+1/2, -z'
'x+1/2, -y+1/2, z-1/2'

loop_
_atom_site_label
_atom_site_type_symbol
_atom_site_fract_x
_atom_site_fract_y
_atom_site_fract_z
_atom_site_U_iso_or_equiv
_atom_site_adp_type
_atom_site_occupancy
_atom_site_symmetry_multiplicity
_atom_site_calc_flag
_atom_site_refinement_flags
Zn1 Zn 1.0000 0.06447(9) 0.2500 0.0201(4) Uani 1 2 d SU
Zn2 Zn 0.57382(15) 0.17562(7) 0.50431(8) 0.0276(4) Uani 1 1 d U
C3 C 0.3042(12) 0.0950(6) 0.5014(6) 0.025(2) Uani 1 1 d U
O1 O 0.4062(8) 0.0779(4) 0.4528(4) 0.0279(12) Uani 1 1 d U
O2 O 0.3325(8) 0.1528(4) 0.5518(4) 0.0265(11) Uani 1 1 d U
C5 C 0.0385(11) 0.0622(5) 0.5562(5) 0.0184(18) Uani 1 1 d U
H4 H 0.0654 0.1044 0.5945 0.022 Uiso 1 1 calc R
C6 C 0.1070(11) -0.0184(5) 0.4419(5) 0.0182(18) Uani 1 1 d U
C4 C 0.1470(11) 0.0454(5) 0.4988(5) 0.0188(18) Uani 1 1 d U
N1 N 0.7387(9) 0.1709(4) 0.4237(4) 0.0153(15) Uani 1 1 d U
N4 N 0.6436(10) 0.0550(5) 0.3402(5) 0.0264(18) Uani 1 1 d U
H2 H 0.5578 0.0482 0.3652 0.032 Uiso 1 1 calc R
H3 H 0.6606 0.0225 0.3006 0.032 Uiso 1 1 calc R
C2 C 0.7522(11) 0.1169(5) 0.3633(5) 0.0162(17) Uani 1 1 d U
N3 N 0.8920(9) 0.1308(4) 0.3277(5) 0.0195(16) Uani 1 1 d U
C1 C 0.9620(11) 0.1964(5) 0.3688(5) 0.0209(19) Uani 1 1 d U
H1 H 1.0609 0.2204 0.3580 0.025 Uiso 1 1 calc R
N2 N 0.8753(7) 0.2227(3) 0.4259(4) 0.0171(15) Uani 1 1 d U
O1W O 0.3909(7) 0.2406(3) 0.3992(4) 0.0582(15) Uani 1 1 d RU
H1A H 0.3324 0.2408 0.4399 0.070 Uiso 1 1 d R
H1B H 0.3360 0.2717 0.3617 0.070 Uiso 1 1 d R
O2W O 0.0000(7) 0.1909(3) 0.7500(4) 0.176(12) Uani 1 2 d SRU
O3 O 0.6893(10) 0.1007(5) 0.6092(5) 0.0386(12) Uani 1 1 d U
C7 C 0.7890(13) 0.0423(6) 0.6242(6) 0.0302(16) Uani 1 1 d U
O4 O 0.8171(9) 0.0082(4) 0.6967(4) 0.0296(16) Uani 1 1 d U
O3W O 0.151(6) 0.344(3) 0.269(4) 0.42(2) Uani 1 1 d U

loop_
_atom_site_aniso_label
_atom_site_aniso_U_11
_atom_site_aniso_U_22
_atom_site_aniso_U_33
_atom_site_aniso_U_23
_atom_site_aniso_U_13
_atom_site_aniso_U_12
Zn1 0.0270(7) 0.0176(7) 0.0188(7) 0.000 0.0120(5) 0.000
Zn2 0.0277(6) 0.0244(6) 0.0364(6) -0.0130(4) 0.0206(4) -0.0104(4)
C3 0.025(2) 0.025(2) 0.025(2) 0.0008(11) 0.0046(11) -0.0003(11)
O1 0.0267(14) 0.0277(13) 0.0289(15) -0.0015(10) 0.0046(10) -0.0052(10)
O2 0.0236(13) 0.0282(16) 0.0293(15) 0.0005(10) 0.0087(10) -0.0027(10)
C5 0.018(2) 0.018(2) 0.018(2) 0.0000(10) 0.0035(11) -0.0006(10)
C6 0.018(2) 0.018(2) 0.018(2) 0.0006(10) 0.0032(11) -0.0003(10)
C4 0.0187(19) 0.0189(19) 0.0188(19) 0.0003(8) 0.0036(8) -0.0002(8)
N1 0.0151(17) 0.0155(17) 0.0154(17) 0.0001(10) 0.0035(10) -0.0005(10)
N4 0.027(2) 0.026(2) 0.026(2) -0.0011(10) 0.0056(11) -0.0010(10)
C2 0.0163(19) 0.0160(19) 0.0162(19) -0.0002(10) 0.0030(11) 0.0001(10)
N3 0.0198(18) 0.0196(18) 0.0194(18) -0.0003(10) 0.0044(10) 0.0001(10)
C1 0.021(2) 0.021(2) 0.021(2) -0.0002(11) 0.0046(11) -0.0001(11)
N2 0.0170(17) 0.0170(17) 0.0176(17) -0.0004(10) 0.0037(10) -0.0006(10)
O1W 0.0578(17) 0.0581(17) 0.0580(16) 0.0017(10) 0.0094(9) 0.0014(11)
O2W 0.176(12) 0.176(12) 0.176(12) 0.000 0.033(2) 0.000
O3 0.0374(15) 0.0384(14) 0.0413(14) -0.0047(10) 0.0106(10) 0.0019(10)
C7 0.0306(18) 0.0312(17) 0.0293(19) -0.0002(11) 0.0066(11) -0.0028(10)
O4 0.0303(18) 0.0297(18) 0.0292(18) 0.0009(10) 0.0068(10) 0.0010(10)
O3W 0.42(2) 0.42(2) 0.42(2) 0.0000(11) 0.079(5) -0.0002(11)

loop_
_atom_type_symbol
_atom_type_description
_atom_type_scat_dispersion_real
_atom_type_scat_dispersion_imag
_atom_type_scat_source
C C 0.0033 0.0016 'International Tables Vol C Tables 4.2.6.8 and 6.1.1.4'
H H 0.0000 0.0000 'International Tables Vol C Tables 4.2.6.8 and 6.1.1.4'
N N 0.0061 0.0033 'International Tables Vol C Tables 4.2.6.8 and 6.1.1.4'
O O 0.0106 0.0060 'International Tables Vol C Tables 4.2.6.8 and 6.1.1.4'
Zn Zn 0.2839 1.4301 'International Tables Vol C Tables 4.2.6.8 and 6.1.1.4'

loop_
_geom_angle_atom_site_label_1
_geom_angle_atom_site_label_2
_geom_angle_atom_site_label_3
_geom_angle
_geom_angle_site_symmetry_1
_geom_angle_site_symmetry_3
O4 Zn1 O4 103.4(4) 6 5_756
O4 Zn1 N3 117.2(3) 6 2_755
O4 Zn1 N3 104.0(3) 5_756 2_755
O4 Zn1 N3 104.0(3) 6 .
O4 Zn1 N3 117.2(3) 5_756 .
N3 Zn1 N3 111.3(4) 2_755 .
N1 Zn2 N2 107.1(3) . 7_656
N1 Zn2 O3 103.5(3) . .
N2 Zn2 O3 93.2(3) 7_656 .
N1 Zn2 O1 99.3(3) . .
N2 Zn2 O1 152.0(3) 7_656 .
O3 Zn2 O1 89.7(3) . .
N1 Zn2 O2 157.3(3) . .
N2 Zn2 O2 93.3(2) 7_656 .
O3 Zn2 O2 84.9(3) . .
O1 Zn2 O2 59.2(3) . .
N1 Zn2 O1W 87.7(2) . .
N2 Zn2 O1W 91.8(2) 7_656 .
O3 Zn2 O1W 165.8(3) . .
O1 Zn2 O1W 79.7(2) . .
O2 Zn2 O1W 81.6(2) . .
O2 C3 O1 120.7(9) . .
O2 C3 C4 119.8(8) . .
O1 C3 C4 119.6(8) . .
C3 O1 Zn2 91.3(6) . .
C3 O2 Zn2 88.9(6) . .
C6 C5 C4 122.2(8) 5_556 .
C5 C6 C4 119.0(8) 5_556 .
C5 C6 C7 116.7(8) 5_556 5_656
C4 C6 C7 124.3(8) . 5_656
C5 C4 C6 118.7(8) . .
C5 C4 C3 119.2(8) . .
C6 C4 C3 122.0(8) . .
C2 N1 N2 105.9(6) . .
C2 N1 Zn2 129.5(6) . .
N2 N1 Zn2 124.4(5) . .
N1 C2 N4 125.3(8) . .
N1 C2 N3 111.3(7) . .
N4 C2 N3 123.4(8) . .
C1 N3 C2 103.7(7) . .
C1 N3 Zn1 125.0(6) . .
C2 N3 Zn1 130.5(6) . .
N2 C1 N3 112.6(8) . .
C1 N2 N1 106.4(6) . .
C1 N2 Zn2 125.5(5) . 7_656
N1 N2 Zn2 127.9(5) . 7_656
C7 O3 Zn2 140.1(7) . .
O3 C7 O4 121.5(10) . .
O3 C7 C6 119.1(9) . 5_656
O4 C7 C6 119.0(9) . 5_656
C7 O4 Zn1 131.4(7) . 5_756

loop_
_geom_bond_atom_site_label_1
_geom_bond_atom_site_label_2
_geom_bond_distance
_geom_bond_site_symmetry_2
Zn1 O4 1.966(7) 6
Zn1 O4 1.966(7) 5_756
Zn1 N3 1.973(7) 2_755
Zn1 N3 1.973(7) .
Zn2 N1 2.000(7) .
Zn2 N2 2.031(6) 7_656
Zn2 O3 2.148(8) .
Zn2 O1 2.175(7) .
Zn2 O2 2.228(7) .
Zn2 O1W 2.276(6) .
C3 O2 1.250(12) .
C3 O1 1.253(12) .
C3 C4 1.498(13) .
C5 C6 1.379(12) 5_556
C5 C4 1.396(12) .
C6 C5 1.379(12) 5_556
C6 C4 1.398(12) .
C6 C7 1.507(13) 5_656
N1 C2 1.336(11) .
N1 N2 1.390(9) .
N4 C2 1.358(12) .
C2 N3 1.361(11) .
N3 C1 1.344(12) .
C1 N2 1.314(11) .
N2 Zn2 2.031(6) 7_656
O3 C7 1.256(13) .
C7 O4 1.266(12) .
C7 C6 1.507(13) 5_656
O4 Zn1 1.966(7) 5_756
